data_1545723
loop_
_publ_author_name
'Wu, Bin'
'none, Melvina'
'Wu, Xiangyang'
'Yeow, Edwin'
'Yoshikai, Naohiko'

_publ_section_title
;
 Versatile Telluracycle Synthesis via Sequential Electrophilic Telluration
 of C(sp2)--Zn and C(sp2)--H Bonds
;
_journal_name_full 'Chem. Sci.'
_journal_paper_doi 10.1039/C7SC01162H
_journal_year 2017
_chemical_formula_sum 'C14 H8 S Te'
_chemical_formula_weight 335.86
_space_group_crystal_system monoclinic
_space_group_IT_number 14
_space_group_name_Hall '-P 2ybc'
_space_group_name_H-M_alt 'P 1 21/c 1'
_symmetry_space_group_name_Hall '-P 2ybc'
_symmetry_space_group_name_H-M 'P 1 21/c 1'
_atom_sites_solution_hydrogens geom
_audit_update_record
;
2016-12-18 deposited with the CCDC.
2017-04-07 downloaded from the CCDC.
;
_cell_angle_alpha 90
_cell_angle_beta 95.546(5)
_cell_angle_gamma 90
_cell_formula_units_Z 4
_cell_length_a 8.8331(14)
_cell_length_b 8.9989(16)
_cell_length_c 14.460(2)
_cell_measurement_reflns_used 4518
_cell_measurement_temperature 103.(2)
_cell_measurement_theta_max 25.4883
_cell_measurement_theta_min 2.2631
_cell_volume 1144.0(3)
_computing_cell_refinement 'SAINT V8.35A (Bruker AXS Inc., 2015)'
_computing_data_collection 'APEX3 (Bruker AXS Inc., 2015)'
_computing_data_reduction 'SAINT V8.35A (Bruker AXS Inc., 2015)'
_computing_molecular_graphics 'XP (Bruker AXS Inc., 2015)'
_computing_publication_material 'APEX3 (Bruker AXS Inc., 2015)'
_computing_structure_refinement 'SHELXL-2014/7 (Sheldrick, 2014)'
_computing_structure_solution 'XT, VERSION 2014/4'
_diffrn_ambient_temperature 103.(2)
_diffrn_detector_area_resol_mean 8.3333
_diffrn_measured_fraction_theta_full 0.997
_diffrn_measured_fraction_theta_max 0.997
_diffrn_measurement_device_type 'CCD area detector'
_diffrn_measurement_method 'phi and omega scans'
_diffrn_radiation_monochromator graphite
_diffrn_radiation_type MoK\a
_diffrn_radiation_wavelength 0.71073
_diffrn_reflns_av_R_equivalents 0.0643
_diffrn_reflns_av_unetI/netI 0.0497
_diffrn_reflns_limit_h_max 8
_diffrn_reflns_limit_h_min -10
_diffrn_reflns_limit_k_max 10
_diffrn_reflns_limit_k_min -10
_diffrn_reflns_limit_l_max 17
_diffrn_reflns_limit_l_min -17
_diffrn_reflns_number 11206
_diffrn_reflns_theta_full 25.49
_diffrn_reflns_theta_max 25.49
_diffrn_reflns_theta_min 2.32
_diffrn_source 'fine-focus sealed tube'
_diffrn_source_type 'Bruker KappaCCD'
_exptl_absorpt_coefficient_mu 2.747
_exptl_absorpt_correction_T_max 0.90
_exptl_absorpt_correction_T_min 0.61
_exptl_absorpt_correction_type multi-scan
_exptl_absorpt_process_details
;
SADABS-2014/5 - Bruker AXS area detector scaling and absorption correction
;
_exptl_crystal_colour yellow
_exptl_crystal_density_diffrn 1.950
_exptl_crystal_density_method 'not measured'
_exptl_crystal_description plate
_exptl_crystal_F_000 640
_exptl_crystal_size_max 0.380
_exptl_crystal_size_mid 0.340
_exptl_crystal_size_min 0.040
_refine_diff_density_max 1.941
_refine_diff_density_min -1.862
_refine_ls_extinction_method none
_refine_ls_goodness_of_fit_ref 1.303
_refine_ls_hydrogen_treatment constr
_refine_ls_matrix_type full
_refine_ls_number_parameters 164
_refine_ls_number_reflns 2117
_refine_ls_number_restraints 177
_refine_ls_restrained_S_all 1.264
_refine_ls_R_factor_all 0.0965
_refine_ls_R_factor_gt 0.0852
_refine_ls_shift/su_max 0.000
_refine_ls_shift/su_mean 0.000
_refine_ls_structure_factor_coef Fsqd
_refine_ls_weighting_details 'w=1/[\s^2^(Fo^2^)+27.7820P] where P=(Fo^2^+2Fc^2^)/3'
_refine_ls_weighting_scheme calc
_refine_ls_wR_factor_gt 0.1814
_refine_ls_wR_factor_ref 0.1864
_reflns_number_gt 1827
_reflns_number_total 2117
_reflns_threshold_expression 'I > 2\s(I)'
_cod_data_source_file c7sc01162h2.cif
_cod_data_source_block yoshi43s
_cod_depositor_comments
;
The following automatic conversions were performed:

'_exptl_absorpt_correction_type' value 'Multi-Scan' changed to
'multi-scan' according to
/home/data/users/saulius/crontab/automatic-downloads/rss-feeds/RSC/lib/dictionaries/cif_core.dic
dictionary named 'cif_core.dic' version 2.4.2 from 2011-04-26.

Automatic conversion script
Id: cif_fix_values 4973 2017-02-22 13:04:09Z antanas 
;
_cod_database_code 1545723

loop_
_space_group_symop_operation_xyz
'x, y, z'
'-x, y+1/2, -z+1/2'
'-x, -y, -z'
'x, -y-1/2, z-1/2'

loop_
_atom_site_type_symbol
_atom_site_label
_atom_site_fract_x
_atom_site_fract_y
_atom_site_fract_z
_atom_site_U_iso_or_equiv
_atom_site_adp_type
_atom_site_calc_flag
_atom_site_refinement_flags_adp
_atom_site_refinement_flags_occupancy
_atom_site_refinement_flags_posn
_atom_site_occupancy
_atom_site_disorder_assembly
_atom_site_disorder_group
S S1 0.6314(8) 0.5126(9) 0.6694(5) 0.0183(15) Uani d U P . 0.619(4) A 1
Te Te1 0.2186(2) 0.7827(2) 0.57096(13) 0.0210(5) Uani d U P . 0.619(4) A 1
S S1A 0.2555(12) 0.7462(12) 0.5952(8) 0.020(2) Uani d U P . 0.381(4) A 2
Te Te1A 0.6726(4) 0.4702(4) 0.6806(2) 0.0177(8) Uani d U P . 0.381(4) A 2
C C1 0.6818(11) 0.6063(11) 0.5693(7) 0.0177(19) Uani d U . . 1.0 . .
C C2 0.8171(13) 0.6045(13) 0.5253(9) 0.030(2) Uani d U . . 1.0 . .
H H2 0.9017 0.547 0.55 0.036 Uiso calc U . R 1.0 . .
C C3 0.8251(16) 0.6857(15) 0.4475(9) 0.039(3) Uani d U . . 1.0 . .
H H3 0.9144 0.6806 0.4159 0.047 Uiso calc U . R 1.0 . .
C C4 0.7092(16) 0.7741(15) 0.4135(9) 0.039(3) Uani d U . . 1.0 . .
H H4 0.7198 0.8344 0.3606 0.047 Uiso calc U . R 1.0 . .
C C5 0.5724(15) 0.7771(14) 0.4562(8) 0.035(2) Uani d U . . 1.0 . .
H H5 0.4903 0.8376 0.4312 0.042 Uiso calc U . R 1.0 . .
C C6 0.5577(12) 0.6922(11) 0.5345(7) 0.0205(19) Uani d U . . 1.0 . .
C C7 0.4322(12) 0.6801(13) 0.5885(8) 0.026(2) Uani d U . . 1.0 . .
C C8 0.4538(12) 0.5835(12) 0.6634(8) 0.024(2) Uani d U . . 1.0 . .
C C9 0.3303(12) 0.5642(12) 0.7207(8) 0.022(2) Uani d U . . 1.0 . .
C C10 0.2026(12) 0.6519(11) 0.6912(7) 0.0198(19) Uani d U . . 1.0 . .
C C11 0.0732(13) 0.6472(11) 0.7390(8) 0.023(2) Uani d U . . 1.0 . .
H H11 -0.0133 0.7054 0.7185 0.028 Uiso calc U . R 1.0 . .
C C12 0.0714(12) 0.5572(11) 0.8164(7) 0.021(2) Uani d U . . 1.0 . .
H H12 -0.0163 0.5543 0.8495 0.025 Uiso calc U . R 1.0 . .
C C13 0.1988(13) 0.4702(12) 0.8461(8) 0.023(2) Uani d U . . 1.0 . .
H H13 0.1969 0.4083 0.8992 0.028 Uiso calc U . R 1.0 . .
C C14 0.3243(12) 0.4742(12) 0.7995(7) 0.022(2) Uani d U . . 1.0 . .
H H14 0.4099 0.415 0.8204 0.026 Uiso calc U . R 1.0 . .

loop_
_atom_site_aniso_label
_atom_site_aniso_U_11
_atom_site_aniso_U_22
_atom_site_aniso_U_33
_atom_site_aniso_U_12
_atom_site_aniso_U_13
_atom_site_aniso_U_23
S1 0.011(3) 0.022(4) 0.021(3) 0.004(2) -0.004(2) 0.002(2)
Te1 0.0151(8) 0.0190(9) 0.0283(9) 0.0031(6) 0.0000(6) 0.0060(6)
S1A 0.016(4) 0.013(5) 0.029(5) 0.003(3) -0.003(3) 0.001(3)
Te1A 0.0120(16) 0.0202(17) 0.0204(13) 0.0012(10) -0.0015(10) 0.0041(11)
C1 0.017(4) 0.014(4) 0.021(4) -0.003(3) -0.002(3) -0.005(3)
C2 0.027(5) 0.026(5) 0.039(5) -0.006(4) 0.011(4) -0.013(4)
C3 0.046(6) 0.037(6) 0.036(5) -0.015(4) 0.015(4) -0.011(4)
C4 0.055(5) 0.029(5) 0.034(6) -0.023(4) 0.005(4) -0.007(5)
C5 0.047(5) 0.023(5) 0.032(5) -0.011(4) -0.007(4) -0.001(4)
C6 0.018(4) 0.015(4) 0.027(4) -0.003(3) -0.005(3) -0.004(3)
C7 0.019(4) 0.023(5) 0.035(4) 0.000(3) -0.004(3) -0.007(4)
C8 0.017(4) 0.023(5) 0.031(4) -0.001(3) -0.003(3) -0.008(3)
C9 0.020(4) 0.018(4) 0.028(4) 0.000(3) -0.004(3) -0.007(3)
C10 0.021(4) 0.009(4) 0.028(4) -0.003(3) -0.001(3) -0.003(3)
C11 0.020(4) 0.014(5) 0.034(5) 0.000(3) 0.002(3) -0.001(4)
C12 0.024(5) 0.014(4) 0.025(5) -0.003(3) 0.004(3) -0.004(4)
C13 0.030(4) 0.015(5) 0.025(5) 0.001(4) -0.001(4) 0.000(4)
C14 0.022(4) 0.015(4) 0.025(4) 0.003(3) -0.008(3) -0.007(3)

loop_
_atom_type_symbol
_atom_type_description
_atom_type_scat_dispersion_real
_atom_type_scat_dispersion_imag
_atom_type_scat_source
C C 0.0033 0.0016 'International Tables Vol C Tables 4.2.6.8 and 6.1.1.4'
H H 0.0000 0.0000 'International Tables Vol C Tables 4.2.6.8 and 6.1.1.4'
S S 0.1246 0.1234 'International Tables Vol C Tables 4.2.6.8 and 6.1.1.4'
Te Te -0.5308 1.6751 'International Tables Vol C Tables 4.2.6.8 and 6.1.1.4'

loop_
_geom_angle_atom_site_label_1
_geom_angle_atom_site_label_2
_geom_angle_atom_site_label_3
_geom_angle
C8 S1 C1 94.8(6)
C7 Te1 C10 77.7(4)
C7 S1A C10 101.4(8)
C1 Te1A C8 74.4(4)
C6 C1 C2 121.0(10)
C6 C1 S1 107.9(8)
C2 C1 S1 131.1(9)
C6 C1 Te1A 122.0(8)
C2 C1 Te1A 116.9(8)
C3 C2 C1 119.1(12)
C2 C3 C4 121.6(13)
C3 C4 C5 120.2(13)
C6 C5 C4 120.1(12)
C5 C6 C1 117.9(11)
C5 C6 C7 129.2(11)
C1 C6 C7 112.8(10)
C8 C7 C6 114.9(10)
C8 C7 S1A 103.6(9)
C6 C7 S1A 141.5(10)
C8 C7 Te1 115.2(8)
C6 C7 Te1 129.9(9)
C7 C8 C9 118.0(10)
C7 C8 S1 109.5(9)
C9 C8 S1 132.5(9)
C7 C8 Te1A 115.9(8)
C9 C8 Te1A 126.2(8)
C14 C9 C10 118.5(10)
C14 C9 C8 128.7(10)
C10 C9 C8 112.7(10)
C11 C10 C9 120.3(10)
C11 C10 S1A 135.4(9)
C9 C10 S1A 104.3(9)
C11 C10 Te1 123.2(8)
C9 C10 Te1 116.4(8)
C12 C11 C10 119.6(10)
C11 C12 C13 120.2(11)
C14 C13 C12 120.3(10)
C13 C14 C9 121.1(10)

loop_
_geom_bond_atom_site_label_1
_geom_bond_atom_site_label_2
_geom_bond_distance
S1 C8 1.688(13)
S1 C1 1.769(13)
Te1 C7 2.093(11)
Te1 C10 2.116(11)
S1A C7 1.682(15)
S1A C10 1.730(15)
Te1A C1 2.030(11)
Te1A C8 2.177(11)
C1 C6 1.395(14)
C1 C2 1.407(15)
C2 C3 1.349(18)
C3 C4 1.35(2)
C4 C5 1.409(19)
C5 C6 1.383(16)
C6 C7 1.420(16)
C7 C8 1.388(16)
C8 C9 1.444(16)
C9 C14 1.402(16)
C9 C10 1.409(15)
C10 C11 1.391(15)
C11 C12 1.383(15)
C12 C13 1.404(15)
C13 C14 1.352(16)
